data_4327039
loop_
_publ_author_name
'Andrew D. Schwarz'
'Ainara Nova'
'Eric Clot'
'Philip Mountford'

_publ_contact_author
;
 Prof P. Mountford           
 Chemistry Research Laboratory
 Mansfield Road
 Oxford
 OX1 3TA
 UK
;
_publ_contact_author_email Philip.Mountford@chem.ox.ac.uk
_publ_contact_author_fax '+44 1865 285141'
_publ_contact_author_phone '+44 1865 285140'
_publ_section_title
;
 Titanium tert-Butoxyimido Compounds
;
_journal_name_full 'Inorganic Chemistry'
_journal_page_first 12155
_journal_page_last 12171
_journal_paper_doi 10.1021/ic201896q
_journal_volume 50
_journal_year 2011
_chemical_formula_moiety 'C24 H43 N5 O1 Si2 Ti1'
_chemical_formula_sum 'C24 H43 N5 O Si2 Ti'
_chemical_formula_weight 521.71
_chemical_name_systematic
;
Ti(N2Npy)(NOtBu)(py)
;
_space_group_IT_number 2
_symmetry_cell_setting triclinic
_symmetry_space_group_name_Hall '-P 1'
_symmetry_space_group_name_H-M 'P -1'
_atom_sites_solution_hydrogens geom
_atom_sites_solution_primary direct
_atom_sites_solution_secondary difmap
_cell_angle_alpha 88.0987(4)
_cell_angle_beta 83.6658(5)
_cell_angle_gamma 82.3062(4)
_cell_formula_units_Z 4
_cell_length_a 11.74890(10)
_cell_length_b 13.09410(10)
_cell_length_c 19.9417(2)
_cell_measurement_reflns_used 12375
_cell_measurement_temperature 150
_cell_measurement_theta_max 27
_cell_measurement_theta_min 5
_cell_volume 3021.15(5)
_computing_cell_refinement 'DENZO/SCALEPACK (Otwinowski & Minor, 1997)'
_computing_data_collection 'COLLECT (Nonius, 2001).'
_computing_data_reduction 'DENZO/SCALEPACK (Otwinowski & Minor, 1997)'
_computing_molecular_graphics 'CAMERON (Watkin et al., 1996)'
_computing_publication_material 'CRYSTALS (Betteridge et al., 2003)'
_computing_structure_refinement 'CRYSTALS (Betteridge et al., 2003)'
_computing_structure_solution 'SIR92 (Altomare et al., 1994)'
_diffrn_ambient_temperature 150
_diffrn_measured_fraction_theta_full 0.991
_diffrn_measured_fraction_theta_max 0.990
_diffrn_measurement_device Area
_diffrn_measurement_device_type 'Nonius KappaCCD'
_diffrn_measurement_method \w
_diffrn_radiation_monochromator graphite
_diffrn_radiation_type 'Mo K\a'
_diffrn_radiation_wavelength 0.71073
_diffrn_reflns_av_R_equivalents 0.032
_diffrn_reflns_limit_h_max 15
_diffrn_reflns_limit_h_min -15
_diffrn_reflns_limit_k_max 16
_diffrn_reflns_limit_k_min -16
_diffrn_reflns_limit_l_max 23
_diffrn_reflns_limit_l_min -25
_diffrn_reflns_number 23087
_diffrn_reflns_theta_full 26.661
_diffrn_reflns_theta_max 27.486
_diffrn_reflns_theta_min 5.108
_diffrn_standards_number 0
_exptl_absorpt_coefficient_mu 0.386
_exptl_absorpt_correction_T_max 0.86
_exptl_absorpt_correction_T_min 0.86
_exptl_absorpt_correction_type multi-scan
_exptl_absorpt_process_details 'DENZO/SCALEPACK (Otwinowski & Minor, 1997)'
_exptl_crystal_colour red
_exptl_crystal_density_diffrn 1.147
_exptl_crystal_description block
_exptl_crystal_F_000 1120
_exptl_crystal_size_max 0.500
_exptl_crystal_size_mid 0.400
_exptl_crystal_size_min 0.400
_refine_diff_density_max 0.35
_refine_diff_density_min -0.28
_refine_ls_extinction_method none
_refine_ls_goodness_of_fit_ref 1.0752
_refine_ls_hydrogen_treatment none
_refine_ls_matrix_type full
_refine_ls_number_parameters 595
_refine_ls_number_reflns 7917
_refine_ls_number_restraints 0
_refine_ls_R_factor_all 0.0901
_refine_ls_R_factor_gt 0.0450
_refine_ls_shift/su_max 0.0016769
_refine_ls_shift/su_mean 0.0000398
_refine_ls_structure_factor_coef F
_refine_ls_weighting_details
;
 Method, part 1, Chebychev polynomial, (Watkin, 1994, Prince, 1982) 
 [weight] = 1.0/[A~0~*T~0~(x)+A~1~*T~1~(x) ... +A~n-1~]*T~n-1~(x)] 
 where A~i~ are the Chebychev coefficients listed below and x= Fcalc/Fmax 
 Method = Robust Weighting (Prince, 1982) 
 W = [weight] * [1-(deltaF/6*sigmaF)^2^]^2^ 
 A~i~ are: 
 0.599 0.296 0.296 
;
_refine_ls_weighting_scheme calc
_refine_ls_wR_factor_all 0.0940
_refine_ls_wR_factor_gt 0.0486
_refine_ls_wR_factor_ref 0.0439
_reflns_limit_h_max 15
_reflns_limit_h_min -15
_reflns_limit_k_max 16
_reflns_limit_k_min -16
_reflns_limit_l_max 25
_reflns_limit_l_min 0
_reflns_number_gt 8890
_reflns_number_total 13720
_reflns_threshold_expression I>2.0\s(I)
_oxford_diffrn_Wilson_B_factor 2.11
_oxford_diffrn_Wilson_scale 10.72
_oxford_refine_ls_r_factor_ref 0.0384
_oxford_refine_ls_scale 0.3297(4)
_oxford_reflns_number_all 13720
_oxford_reflns_threshold_expression_ref I>3.0\s(I)
_cod_data_source_file ic201896q_si_002_07.cif
_cod_data_source_block COMPOUND_6
_cod_original_formula_sum 'C24 H43 N5 O1 Si2 Ti1'
_cod_database_code 4327039

loop_
_symmetry_equiv_pos_as_xyz
x,y,z
-x,-y,-z

loop_
_atom_site_label
_atom_site_type_symbol
_atom_site_fract_x
_atom_site_fract_y
_atom_site_fract_z
_atom_site_U_iso_or_equiv
_atom_site_occupancy
_atom_site_adp_type
_atom_site_refinement_flags_posn
Ti1 Ti -0.27473(3) 0.74718(3) 0.89037(2) 0.0259 1.0000 Uani .
Ti101 Ti 0.25202(3) 1.26444(3) 0.59494(2) 0.0232 1.0000 Uani .
N1 N -0.2781(2) 0.62718(16) 0.85698(11) 0.0423 1.0000 Uani .
N2 N -0.40922(16) 0.85433(15) 0.89191(10) 0.0293 1.0000 Uani .
N3 N -0.14155(16) 0.80835(14) 0.91929(10) 0.0292 1.0000 Uani .
N4 N -0.22028(17) 0.81946(15) 0.79301(10) 0.0302 1.0000 Uani .
N5 N -0.32636(18) 0.69853(15) 0.99796(10) 0.0331 1.0000 Uani .
N101 N 0.2147(2) 1.39114(15) 0.61889(10) 0.0357 1.0000 Uani .
N102 N 0.13095(16) 1.19229(13) 0.56497(10) 0.0254 1.0000 Uani .
N103 N 0.39406(16) 1.16406(14) 0.60472(10) 0.0278 1.0000 Uani .
N104 N 0.19285(16) 1.20131(14) 0.69411(10) 0.0282 1.0000 Uani .
N105 N 0.31983(17) 1.30295(15) 0.48830(10) 0.0296 1.0000 Uani .
O1 O -0.31443(17) 0.54363(13) 0.82801(10) 0.0424 1.0000 Uani .
O101 O 0.16057(17) 1.48804(13) 0.63679(9) 0.0416 1.0000 Uani .
Si1 Si -0.54661(5) 0.83594(5) 0.87903(3) 0.0294 1.0000 Uani .
Si2 Si -0.00161(6) 0.75981(5) 0.92756(3) 0.0300 1.0000 Uani .
Si101 Si -0.01117(5) 1.23834(5) 0.56009(3) 0.0268 1.0000 Uani .
Si102 Si 0.52962(5) 1.18242(5) 0.62071(3) 0.0276 1.0000 Uani .
C1 C -0.2270(3) 0.4535(2) 0.82056(15) 0.0436 1.0000 Uani .
C2 C -0.1969(3) 0.4126(2) 0.88849(17) 0.0610 1.0000 Uani .
C3 C -0.1219(3) 0.4801(2) 0.77602(18) 0.0571 1.0000 Uani .
C4 C -0.2881(3) 0.3780(2) 0.78600(18) 0.0601 1.0000 Uani .
C5 C -0.3773(2) 0.95871(18) 0.88401(13) 0.0323 1.0000 Uani .
C6 C -0.1653(2) 0.92123(18) 0.91443(14) 0.0362 1.0000 Uani .
C7 C -0.2482(2) 0.96977(17) 0.86195(13) 0.0318 1.0000 Uani .
C8 C -0.2409(2) 1.08631(19) 0.86052(16) 0.0432 1.0000 Uani .
C9 C -0.2116(2) 0.92147(19) 0.79436(13) 0.0331 1.0000 Uani .
C10 C -0.1715(2) 0.9727(2) 0.73653(15) 0.0443 1.0000 Uani .
C11 C -0.1414(3) 0.9200(2) 0.67749(16) 0.0520 1.0000 Uani .
C12 C -0.1519(3) 0.8161(3) 0.67590(15) 0.0500 1.0000 Uani .
C13 C -0.1918(2) 0.7692(2) 0.73506(13) 0.0390 1.0000 Uani .
C14 C -0.5631(3) 0.8349(4) 0.78816(18) 0.0877 1.0000 Uani .
C15 C -0.5788(3) 0.7108(3) 0.9163(3) 0.0932 1.0000 Uani .
C16 C -0.6547(3) 0.9410(3) 0.9161(2) 0.0690 1.0000 Uani .
C17 C 0.0932(3) 0.7870(3) 0.84943(16) 0.0588 1.0000 Uani .
C18 C 0.0104(3) 0.6189(2) 0.9427(2) 0.0739 1.0000 Uani .
C19 C 0.0543(3) 0.8205(3) 0.99880(15) 0.0520 1.0000 Uani .
C20 C -0.3487(4) 0.6064(3) 1.01607(18) 0.0779 1.0000 Uani .
C21 C -0.3817(5) 0.5791(3) 1.0822(2) 0.1091 1.0000 Uani .
C22 C -0.3927(3) 0.6490(3) 1.13161(17) 0.0623 1.0000 Uani .
C23 C -0.3726(5) 0.7449(3) 1.11274(17) 0.0877 1.0000 Uani .
C24 C -0.3390(5) 0.7665(3) 1.04598(16) 0.0884 1.0000 Uani .
C101 C 0.2376(3) 1.5579(2) 0.65471(14) 0.0470 1.0000 Uani .
C102 C 0.3193(3) 1.5801(2) 0.59335(17) 0.0581 1.0000 Uani .
C103 C 0.3006(4) 1.5149(3) 0.71337(18) 0.0767 1.0000 Uani .
C104 C 0.1533(4) 1.6544(2) 0.6741(2) 0.0776 1.0000 Uani .
C105 C 0.1605(2) 1.08138(17) 0.57519(13) 0.0304 1.0000 Uani .
C106 C 0.36682(19) 1.05821(17) 0.61539(13) 0.0293 1.0000 Uani .
C107 C 0.23695(19) 1.04299(16) 0.63301(12) 0.0278 1.0000 Uani .
C108 C 0.2353(2) 0.92605(18) 0.64004(14) 0.0368 1.0000 Uani .
C109 C 0.19082(19) 1.09805(17) 0.69753(12) 0.0294 1.0000 Uani .
C110 C 0.1489(2) 1.0514(2) 0.75698(14) 0.0408 1.0000 Uani .
C111 C 0.1100(3) 1.1101(2) 0.81270(15) 0.0511 1.0000 Uani .
C112 C 0.1120(3) 1.2155(2) 0.80884(14) 0.0479 1.0000 Uani .
C113 C 0.1539(2) 1.2581(2) 0.74841(13) 0.0363 1.0000 Uani .
C114 C -0.0964(2) 1.2239(3) 0.64404(14) 0.0490 1.0000 Uani .
C115 C -0.0282(3) 1.3759(2) 0.5335(2) 0.0636 1.0000 Uani .
C116 C -0.0733(2) 1.1638(2) 0.49765(13) 0.0393 1.0000 Uani .
C117 C 0.5458(3) 1.1739(3) 0.71265(14) 0.0547 1.0000 Uani .
C118 C 0.5604(3) 1.3121(2) 0.58840(18) 0.0548 1.0000 Uani .
C119 C 0.6400(2) 1.0816(3) 0.57936(17) 0.0540 1.0000 Uani .
C120 C 0.2826(2) 1.3935(2) 0.45994(13) 0.0403 1.0000 Uani .
C121 C 0.3118(3) 1.4177(2) 0.39303(14) 0.0508 1.0000 Uani .
C122 C 0.3820(3) 1.3471(3) 0.35326(14) 0.0507 1.0000 Uani .
C123 C 0.4219(3) 1.2536(3) 0.38155(15) 0.0540 1.0000 Uani .
C124 C 0.3891(2) 1.2345(2) 0.44879(13) 0.0409 1.0000 Uani .
H21 H -0.1397 0.3541 0.8826 0.0768 1.0000 Uiso R
H22 H -0.1675 0.4644 0.9112 0.0768 1.0000 Uiso R
H23 H -0.2637 0.3934 0.9144 0.0768 1.0000 Uiso R
H31 H -0.0653 0.4210 0.7716 0.0710 1.0000 Uiso R
H32 H -0.0908 0.5341 0.7955 0.0710 1.0000 Uiso R
H33 H -0.1436 0.5017 0.7328 0.0710 1.0000 Uiso R
H41 H -0.2386 0.3149 0.7784 0.0731 1.0000 Uiso R
H42 H -0.3560 0.3652 0.8138 0.0731 1.0000 Uiso R
H43 H -0.3085 0.4073 0.7441 0.0731 1.0000 Uiso R
H51 H -0.3985 0.9918 0.9261 0.0408 1.0000 Uiso R
H52 H -0.4211 0.9936 0.8508 0.0408 1.0000 Uiso R
H61 H -0.1977 0.9451 0.9577 0.0458 1.0000 Uiso R
H62 H -0.0932 0.9462 0.9030 0.0458 1.0000 Uiso R
H81 H -0.1632 1.0976 0.8475 0.0552 1.0000 Uiso R
H82 H -0.2655 1.1136 0.9041 0.0552 1.0000 Uiso R
H83 H -0.2891 1.1196 0.8289 0.0552 1.0000 Uiso R
H101 H -0.1639 1.0439 0.7380 0.0554 1.0000 Uiso R
H111 H -0.1142 0.9546 0.6375 0.0633 1.0000 Uiso R
H121 H -0.1327 0.7785 0.6354 0.0616 1.0000 Uiso R
H131 H -0.1990 0.6978 0.7350 0.0488 1.0000 Uiso R
H141 H -0.6399 0.8246 0.7823 0.1060 1.0000 Uiso R
H142 H -0.5475 0.8991 0.7682 0.1060 1.0000 Uiso R
H143 H -0.5105 0.7809 0.7672 0.1060 1.0000 Uiso R
H151 H -0.6551 0.7004 0.9093 0.1118 1.0000 Uiso R
H152 H -0.5719 0.7105 0.9633 0.1118 1.0000 Uiso R
H153 H -0.5254 0.6570 0.8956 0.1118 1.0000 Uiso R
H161 H -0.7301 0.9290 0.9084 0.0862 1.0000 Uiso R
H162 H -0.6499 0.9430 0.9633 0.0862 1.0000 Uiso R
H163 H -0.6391 1.0050 0.8958 0.0862 1.0000 Uiso R
H171 H 0.1708 0.7597 0.8547 0.0739 1.0000 Uiso R
H172 H 0.0882 0.8594 0.8417 0.0739 1.0000 Uiso R
H173 H 0.0688 0.7557 0.8121 0.0739 1.0000 Uiso R
H181 H 0.0885 0.5921 0.9472 0.0938 1.0000 Uiso R
H182 H -0.0367 0.6044 0.9828 0.0938 1.0000 Uiso R
H183 H -0.0146 0.5876 0.9055 0.0938 1.0000 Uiso R
H191 H 0.1323 0.7920 1.0020 0.0632 1.0000 Uiso R
H192 H 0.0087 0.8075 1.0398 0.0632 1.0000 Uiso R
H193 H 0.0503 0.8927 0.9908 0.0632 1.0000 Uiso R
H201 H -0.3400 0.5558 0.9822 0.0910 1.0000 Uiso R
H211 H -0.3993 0.5113 1.0929 0.1263 1.0000 Uiso R
H221 H -0.4130 0.6315 1.1776 0.0747 1.0000 Uiso R
H231 H -0.3808 0.7975 1.1453 0.1024 1.0000 Uiso R
H241 H -0.3243 0.8346 1.0337 0.1052 1.0000 Uiso R
H1021 H 0.3697 1.6258 0.6053 0.0721 1.0000 Uiso R
H1022 H 0.2764 1.6107 0.5585 0.0721 1.0000 Uiso R
H1023 H 0.3633 1.5174 0.5780 0.0721 1.0000 Uiso R
H1031 H 0.3505 1.5618 0.7244 0.0906 1.0000 Uiso R
H1032 H 0.2464 1.5051 0.7513 0.0906 1.0000 Uiso R
H1033 H 0.3448 1.4507 0.7014 0.0906 1.0000 Uiso R
H1041 H 0.1935 1.7074 0.6873 0.0945 1.0000 Uiso R
H1042 H 0.0991 1.6377 0.7105 0.0945 1.0000 Uiso R
H1043 H 0.1137 1.6773 0.6362 0.0945 1.0000 Uiso R
H1051 H 0.0899 1.0532 0.5844 0.0381 1.0000 Uiso R
H1052 H 0.2002 1.0546 0.5341 0.0381 1.0000 Uiso R
H1061 H 0.4075 1.0285 0.6514 0.0372 1.0000 Uiso R
H1062 H 0.3944 1.0218 0.5752 0.0372 1.0000 Uiso R
H1081 H 0.2807 0.8989 0.6747 0.0470 1.0000 Uiso R
H1082 H 0.1580 0.9123 0.6511 0.0470 1.0000 Uiso R
H1083 H 0.2659 0.8946 0.5985 0.0470 1.0000 Uiso R
H1101 H 0.1466 0.9791 0.7588 0.0497 1.0000 Uiso R
H1111 H 0.0824 1.0786 0.8538 0.0619 1.0000 Uiso R
H1121 H 0.0856 1.2575 0.8469 0.0595 1.0000 Uiso R
H1131 H 0.1546 1.3305 0.7450 0.0447 1.0000 Uiso R
H1141 H -0.1752 1.2496 0.6409 0.0613 1.0000 Uiso R
H1142 H -0.0671 1.2617 0.6767 0.0613 1.0000 Uiso R
H1143 H -0.0901 1.1532 0.6572 0.0613 1.0000 Uiso R
H1151 H -0.1076 1.4001 0.5311 0.0817 1.0000 Uiso R
H1152 H 0.0012 1.4151 0.5653 0.0817 1.0000 Uiso R
H1153 H 0.0136 1.3831 0.4904 0.0817 1.0000 Uiso R
H1161 H -0.1522 1.1904 0.4957 0.0485 1.0000 Uiso R
H1162 H -0.0318 1.1700 0.4544 0.0485 1.0000 Uiso R
H1163 H -0.0677 1.0932 0.5112 0.0485 1.0000 Uiso R
H1171 H 0.6220 1.1844 0.7197 0.0681 1.0000 Uiso R
H1172 H 0.4919 1.2254 0.7353 0.0681 1.0000 Uiso R
H1173 H 0.5313 1.1078 0.7299 0.0681 1.0000 Uiso R
H1181 H 0.6358 1.3225 0.5972 0.0685 1.0000 Uiso R
H1182 H 0.5054 1.3635 0.6103 0.0685 1.0000 Uiso R
H1183 H 0.5554 1.3163 0.5411 0.0685 1.0000 Uiso R
H1191 H 0.7149 1.0929 0.5887 0.0653 1.0000 Uiso R
H1192 H 0.6249 1.0156 0.5963 0.0653 1.0000 Uiso R
H1193 H 0.6363 1.0849 0.5320 0.0653 1.0000 Uiso R
H1201 H 0.2335 1.4428 0.4873 0.0503 1.0000 Uiso R
H1211 H 0.2836 1.4828 0.3746 0.0627 1.0000 Uiso R
H1221 H 0.4032 1.3621 0.3070 0.0626 1.0000 Uiso R
H1231 H 0.4713 1.2032 0.3551 0.0670 1.0000 Uiso R
H1241 H 0.4165 1.1699 0.4682 0.0508 1.0000 Uiso R

loop_
_atom_site_aniso_label
_atom_site_aniso_U_11
_atom_site_aniso_U_22
_atom_site_aniso_U_33
_atom_site_aniso_U_23
_atom_site_aniso_U_13
_atom_site_aniso_U_12
Ti1 0.0252(2) 0.0214(2) 0.0319(2) 0.00084(16) -0.00432(17) -0.00470(16)
Ti101 0.0223(2) 0.01940(19) 0.0282(2) 0.00033(15) -0.00232(16) -0.00447(15)
N1 0.0671(16) 0.0256(10) 0.0350(12) -0.0025(9) 0.0010(11) -0.0143(10)
N2 0.0279(10) 0.0258(10) 0.0349(11) 0.0003(8) -0.0053(8) -0.0050(8)
N3 0.0271(10) 0.0257(10) 0.0365(11) 0.0036(8) -0.0078(8) -0.0064(8)
N4 0.0276(10) 0.0282(10) 0.0352(11) 0.0023(8) -0.0054(9) -0.0045(8)
N5 0.0364(11) 0.0278(10) 0.0352(11) 0.0018(8) -0.0035(9) -0.0063(9)
N101 0.0531(13) 0.0207(9) 0.0311(11) -0.0009(8) 0.0047(10) -0.0039(9)
N102 0.0250(9) 0.0197(9) 0.0321(10) 0.0004(7) -0.0047(8) -0.0036(7)
N103 0.0249(9) 0.0253(9) 0.0339(10) 0.0001(8) -0.0051(8) -0.0040(8)
N104 0.0284(10) 0.0251(9) 0.0313(10) -0.0008(8) -0.0022(8) -0.0048(8)
N105 0.0299(10) 0.0292(10) 0.0303(10) 0.0004(8) -0.0019(8) -0.0076(8)
O1 0.0490(11) 0.0284(9) 0.0517(11) -0.0087(8) -0.0089(9) -0.0076(8)
O101 0.0542(11) 0.0225(8) 0.0468(11) -0.0058(7) -0.0014(9) -0.0027(8)
Si1 0.0243(3) 0.0325(3) 0.0313(3) -0.0039(3) -0.0027(3) -0.0026(3)
Si2 0.0286(3) 0.0291(3) 0.0339(4) 0.0054(3) -0.0101(3) -0.0058(3)
Si101 0.0242(3) 0.0221(3) 0.0348(3) 0.0026(3) -0.0066(3) -0.0039(2)
Si102 0.0230(3) 0.0312(3) 0.0294(3) -0.0016(3) -0.0040(3) -0.0049(3)
C1 0.0517(17) 0.0285(13) 0.0498(16) 0.0002(12) -0.0037(13) -0.0042(12)
C2 0.083(2) 0.0380(16) 0.059(2) 0.0058(14) -0.0086(18) 0.0022(16)
C3 0.0566(19) 0.0427(16) 0.068(2) -0.0020(15) 0.0052(16) -0.0022(14)
C4 0.074(2) 0.0408(16) 0.066(2) -0.0169(15) 0.0062(18) -0.0160(15)
C5 0.0326(12) 0.0263(12) 0.0387(13) -0.0011(10) -0.0079(11) -0.0027(10)
C6 0.0347(13) 0.0294(12) 0.0472(15) -0.0011(11) -0.0140(12) -0.0066(10)
C7 0.0320(12) 0.0219(11) 0.0420(14) 0.0023(10) -0.0058(11) -0.0052(9)
C8 0.0448(15) 0.0267(13) 0.0608(18) 0.0041(12) -0.0130(14) -0.0094(11)
C9 0.0267(12) 0.0313(12) 0.0419(14) 0.0064(11) -0.0056(11) -0.0058(10)
C10 0.0410(15) 0.0378(14) 0.0518(17) 0.0120(13) 0.0042(13) -0.0079(12)
C11 0.0500(17) 0.0553(18) 0.0464(17) 0.0161(14) 0.0077(14) -0.0064(14)
C12 0.0494(17) 0.0580(19) 0.0390(15) -0.0003(13) 0.0039(13) -0.0007(14)
C13 0.0391(14) 0.0398(14) 0.0373(14) 0.0012(11) -0.0018(12) -0.0055(11)
C14 0.054(2) 0.168(5) 0.047(2) -0.023(2) -0.0105(17) -0.027(3)
C15 0.048(2) 0.064(2) 0.177(5) 0.045(3) -0.038(3) -0.0286(18)
C16 0.0352(16) 0.076(2) 0.095(3) -0.042(2) 0.0030(17) -0.0009(15)
C17 0.0423(17) 0.086(2) 0.0471(18) -0.0074(17) 0.0035(14) -0.0090(16)
C18 0.060(2) 0.0363(16) 0.133(4) 0.0203(19) -0.050(2) -0.0065(15)
C19 0.0496(17) 0.069(2) 0.0414(16) 0.0039(14) -0.0187(14) -0.0135(15)
C20 0.137(4) 0.0347(16) 0.054(2) 0.0022(15) 0.027(2) -0.015(2)
C21 0.204(6) 0.039(2) 0.069(3) 0.0148(18) 0.049(3) -0.016(3)
C22 0.077(2) 0.061(2) 0.0438(17) 0.0134(16) 0.0047(17) -0.0038(18)
C23 0.160(5) 0.071(3) 0.0352(17) -0.0126(17) 0.013(2) -0.043(3)
C24 0.185(5) 0.049(2) 0.0358(17) -0.0072(15) 0.013(2) -0.050(3)
C101 0.075(2) 0.0275(13) 0.0432(15) 0.0015(11) -0.0130(15) -0.0175(13)
C102 0.072(2) 0.0446(17) 0.065(2) 0.0057(15) -0.0150(17) -0.0286(16)
C103 0.131(4) 0.053(2) 0.059(2) 0.0048(16) -0.044(2) -0.032(2)
C104 0.127(4) 0.0304(16) 0.072(2) -0.0119(15) 0.003(2) -0.0053(19)
C105 0.0287(12) 0.0256(11) 0.0380(13) -0.0049(10) -0.0072(10) -0.0041(9)
C106 0.0242(11) 0.0250(11) 0.0383(13) -0.0021(10) -0.0055(10) 0.0006(9)
C107 0.0274(11) 0.0195(10) 0.0372(13) 0.0000(9) -0.0081(10) -0.0025(9)
C108 0.0418(14) 0.0228(12) 0.0485(15) 0.0039(10) -0.0149(12) -0.0069(10)
C109 0.0241(11) 0.0246(11) 0.0399(13) 0.0070(10) -0.0064(10) -0.0041(9)
C110 0.0450(15) 0.0330(13) 0.0434(15) 0.0120(11) -0.0008(12) -0.0074(11)
C111 0.0548(18) 0.0555(18) 0.0393(15) 0.0134(14) 0.0069(14) -0.0074(14)
C112 0.0556(18) 0.0496(17) 0.0354(14) -0.0009(12) 0.0077(13) -0.0051(14)
C113 0.0416(14) 0.0312(13) 0.0352(13) -0.0029(10) 0.0002(11) -0.0046(11)
C114 0.0317(14) 0.071(2) 0.0440(16) -0.0149(14) 0.0018(12) -0.0071(13)
C115 0.0519(18) 0.0335(15) 0.111(3) 0.0168(17) -0.0364(19) -0.0077(13)
C116 0.0364(14) 0.0469(15) 0.0366(14) -0.0020(12) -0.0087(11) -0.0084(12)
C117 0.061(2) 0.072(2) 0.0369(15) -0.0067(14) -0.0148(14) -0.0205(17)
C118 0.0409(16) 0.0489(17) 0.080(2) 0.0164(16) -0.0180(16) -0.0199(13)
C119 0.0280(13) 0.065(2) 0.068(2) -0.0211(16) -0.0001(14) -0.0024(13)
C120 0.0506(16) 0.0334(13) 0.0360(14) 0.0065(11) -0.0012(12) -0.0068(12)
C121 0.070(2) 0.0432(16) 0.0398(15) 0.0121(13) -0.0055(15) -0.0131(15)
C122 0.0590(19) 0.067(2) 0.0282(14) 0.0038(13) 0.0008(13) -0.0226(16)
C123 0.0552(18) 0.069(2) 0.0342(15) -0.0096(14) 0.0005(14) 0.0013(16)
C124 0.0432(15) 0.0438(15) 0.0345(14) -0.0025(11) -0.0044(12) -0.0005(12)

loop_
_atom_type_symbol
_atom_type_scat_dispersion_real
_atom_type_scat_dispersion_imag
_atom_type_scat_Cromer_Mann_a1
_atom_type_scat_Cromer_Mann_b1
_atom_type_scat_Cromer_Mann_a2
_atom_type_scat_Cromer_Mann_b2
_atom_type_scat_Cromer_Mann_a3
_atom_type_scat_Cromer_Mann_b3
_atom_type_scat_Cromer_Mann_a4
_atom_type_scat_Cromer_Mann_b4
_atom_type_scat_Cromer_Mann_c
_atom_type_scat_source
C 0.0033 0.0016 2.3100 20.8439 1.0200 10.2075 1.5886 0.5687 0.8650 51.6512 0.2156 'International Tables Vol C 4.2.6.8 and 6.1.1.4'
H 0.0000 0.0000 0.4930 10.5109 0.3229 26.1257 0.1402 3.1424 0.0408 57.7998 0.0030 'International Tables Vol C 4.2.6.8 and 6.1.1.4'
O 0.0106 0.0060 3.0485 13.2771 2.2868 5.7011 1.5463 0.3239 0.8670 32.9089 0.2508 'International Tables Vol C 4.2.6.8 and 6.1.1.4'
N 0.0061 0.0033 12.2126 0.0057 3.1322 9.8933 2.0125 28.9975 1.1663 0.5826 -11.5290 'International Tables Vol C 4.2.6.8 and 6.1.1.4'
Si 0.0817 0.0704 6.2915 2.4386 3.0353 32.3337 1.9891 0.6785 1.5410 81.6937 1.1407 'International Tables Vol C 4.2.6.8 and 6.1.1.4'
Ti 0.2776 0.4457 9.7595 7.8508 7.3558 0.5000 1.6991 35.6338 1.9021 116.1050 1.2807 'International Tables Vol C 4.2.6.8 and 6.1.1.4'

loop_
_geom_angle_atom_site_label_1
_geom_angle_atom_site_label_2
_geom_angle_atom_site_label_3
_geom_angle
_geom_angle_publ_flag
N1 Ti1 N2 120.97(10) yes
N1 Ti1 N3 129.52(10) yes
N2 Ti1 N3 108.94(8) yes
N1 Ti1 N4 94.77(9) yes
N2 Ti1 N4 84.31(8) yes
N3 Ti1 N4 82.43(8) yes
N1 Ti1 N5 94.91(9) yes
N2 Ti1 N5 91.62(8) yes
N3 Ti1 N5 90.56(8) yes
N4 Ti1 N5 170.25(8) yes
N101 Ti101 N102 117.81(10) yes
N101 Ti101 N103 131.70(10) yes
N102 Ti101 N103 109.74(8) yes
N101 Ti101 N104 93.99(8) yes
N102 Ti101 N104 83.03(8) yes
N103 Ti101 N104 83.38(8) yes
N101 Ti101 N105 95.10(8) yes
N102 Ti101 N105 92.56(7) yes
N103 Ti101 N105 90.69(8) yes
N104 Ti101 N105 170.91(7) yes
Ti1 N1 O1 162.9(2) yes
Ti1 N2 Si1 126.04(11) yes
Ti1 N2 C5 113.01(14) yes
Si1 N2 C5 118.45(15) yes
Ti1 N3 Si2 133.11(11) yes
Ti1 N3 C6 109.16(14) yes
Si2 N3 C6 115.47(15) yes
Ti1 N4 C9 115.85(16) yes
Ti1 N4 C13 124.70(17) yes
C9 N4 C13 119.4(2) yes
Ti1 N5 C20 124.0(2) yes
Ti1 N5 C24 119.57(19) yes
C20 N5 C24 116.4(3) yes
Ti101 N101 O101 167.46(19) yes
Ti101 N102 Si101 128.18(10) yes
Ti101 N102 C105 109.50(14) yes
Si101 N102 C105 117.54(15) yes
Ti101 N103 Si102 131.28(11) yes
Ti101 N103 C106 111.75(14) yes
Si102 N103 C106 115.22(14) yes
Ti101 N104 C109 115.84(16) yes
Ti101 N104 C113 124.51(16) yes
C109 N104 C113 119.5(2) yes
Ti101 N105 C120 120.06(17) yes
Ti101 N105 C124 122.46(17) yes
C120 N105 C124 117.2(2) yes
N1 O1 C1 114.0(2) yes
N101 O101 C101 114.4(2) yes
N2 Si1 C14 111.06(14) yes
N2 Si1 C15 109.76(13) yes
C14 Si1 C15 107.9(2) yes
N2 Si1 C16 111.40(13) yes
C14 Si1 C16 106.8(2) yes
C15 Si1 C16 109.8(2) yes
N3 Si2 C17 110.31(13) yes
N3 Si2 C18 109.99(13) yes
C17 Si2 C18 109.04(19) yes
N3 Si2 C19 111.57(13) yes
C17 Si2 C19 106.83(15) yes
C18 Si2 C19 109.02(16) yes
N102 Si101 C114 109.98(12) yes
N102 Si101 C115 111.02(12) yes
C114 Si101 C115 109.18(17) yes
N102 Si101 C116 110.59(11) yes
C114 Si101 C116 107.66(13) yes
C115 Si101 C116 108.32(14) yes
N103 Si102 C117 111.87(13) yes
N103 Si102 C118 109.56(12) yes
C117 Si102 C118 108.47(15) yes
N103 Si102 C119 110.70(12) yes
C117 Si102 C119 106.79(16) yes
C118 Si102 C119 109.37(16) yes
O1 C1 C2 110.4(2) yes
O1 C1 C3 110.0(2) yes
C2 C1 C3 111.8(3) yes
O1 C1 C4 102.4(2) yes
C2 C1 C4 111.0(3) yes
C3 C1 C4 110.8(3) yes
C1 C2 H21 109.2 no
C1 C2 H22 109.3 no
H21 C2 H22 109.5 no
C1 C2 H23 109.8 no
H21 C2 H23 109.5 no
H22 C2 H23 109.5 no
C1 C3 H31 109.4 no
C1 C3 H32 109.8 no
H31 C3 H32 109.5 no
C1 C3 H33 109.2 no
H31 C3 H33 109.5 no
H32 C3 H33 109.5 no
C1 C4 H41 110.2 no
C1 C4 H42 109.4 no
H41 C4 H42 109.5 no
C1 C4 H43 108.9 no
H41 C4 H43 109.5 no
H42 C4 H43 109.5 no
N2 C5 C7 117.58(19) yes
N2 C5 H51 107.5 no
C7 C5 H51 107.7 no
N2 C5 H52 107.3 no
C7 C5 H52 107.1 no
H51 C5 H52 109.5 no
N3 C6 C7 118.07(19) yes
N3 C6 H61 107.4 no
C7 C6 H61 107.5 no
N3 C6 H62 107.1 no
C7 C6 H62 107.1 no
H61 C6 H62 109.5 no
C5 C7 C6 113.1(2) yes
C5 C7 C8 105.6(2) yes
C6 C7 C8 106.0(2) yes
C5 C7 C9 109.73(19) yes
C6 C7 C9 109.8(2) yes
C8 C7 C9 112.7(2) yes
C7 C8 H81 109.2 no
C7 C8 H82 109.7 no
H81 C8 H82 109.5 no
C7 C8 H83 109.5 no
H81 C8 H83 109.5 no
H82 C8 H83 109.5 no
C7 C9 N4 114.5(2) yes
C7 C9 C10 125.3(2) yes
N4 C9 C10 120.2(2) yes
C9 C10 C11 119.8(3) yes
C9 C10 H101 120.0 no
C11 C10 H101 120.2 no
C10 C11 C12 119.9(3) yes
C10 C11 H111 120.4 no
C12 C11 H111 119.7 no
C11 C12 C13 117.7(3) yes
C11 C12 H121 121.2 no
C13 C12 H121 121.1 no
C12 C13 N4 123.0(3) yes
C12 C13 H131 118.8 no
N4 C13 H131 118.2 no
Si1 C14 H141 109.6 no
Si1 C14 H142 109.1 no
H141 C14 H142 109.5 no
Si1 C14 H143 109.7 no
H141 C14 H143 109.5 no
H142 C14 H143 109.5 no
Si1 C15 H151 110.0 no
Si1 C15 H152 109.0 no
H151 C15 H152 109.5 no
Si1 C15 H153 109.4 no
H151 C15 H153 109.5 no
H152 C15 H153 109.5 no
Si1 C16 H161 109.8 no
Si1 C16 H162 109.2 no
H161 C16 H162 109.5 no
Si1 C16 H163 109.4 no
H161 C16 H163 109.5 no
H162 C16 H163 109.5 no
Si2 C17 H171 109.4 no
Si2 C17 H172 109.5 no
H171 C17 H172 109.5 no
Si2 C17 H173 109.4 no
H171 C17 H173 109.5 no
H172 C17 H173 109.5 no
Si2 C18 H181 109.7 no
Si2 C18 H182 109.5 no
H181 C18 H182 109.5 no
Si2 C18 H183 109.1 no
H181 C18 H183 109.5 no
H182 C18 H183 109.5 no
Si2 C19 H191 109.5 no
Si2 C19 H192 109.4 no
H191 C19 H192 109.5 no
Si2 C19 H193 109.5 no
H191 C19 H193 109.5 no
H192 C19 H193 109.5 no
N5 C20 C21 122.8(3) yes
N5 C20 H201 117.9 no
C21 C20 H201 119.2 no
C20 C21 C22 120.5(3) yes
C20 C21 H211 119.9 no
C22 C21 H211 119.6 no
C21 C22 C23 116.8(3) yes
C21 C22 H221 121.9 no
C23 C22 H221 121.3 no
C22 C23 C24 119.6(3) yes
C22 C23 H231 120.3 no
C24 C23 H231 120.1 no
C23 C24 N5 123.9(3) yes
C23 C24 H241 118.4 no
N5 C24 H241 117.7 no
O101 C101 C102 109.5(2) yes
O101 C101 C103 110.7(2) yes
C102 C101 C103 112.4(3) yes
O101 C101 C104 101.8(3) yes
C102 C101 C104 110.4(3) yes
C103 C101 C104 111.5(3) yes
C101 C102 H1021 109.3 no
C101 C102 H1022 109.8 no
H1021 C102 H1022 109.5 no
C101 C102 H1023 109.3 no
H1021 C102 H1023 109.5 no
H1022 C102 H1023 109.5 no
C101 C103 H1031 109.4 no
C101 C103 H1032 109.7 no
H1031 C103 H1032 109.5 no
C101 C103 H1033 109.4 no
H1031 C103 H1033 109.5 no
H1032 C103 H1033 109.5 no
C101 C104 H1041 110.6 no
C101 C104 H1042 109.2 no
H1041 C104 H1042 109.5 no
C101 C104 H1043 108.6 no
H1041 C104 H1043 109.5 no
H1042 C104 H1043 109.5 no
N102 C105 C107 118.26(18) yes
N102 C105 H1051 107.1 no
C107 C105 H1051 107.2 no
N102 C105 H1052 107.3 no
C107 C105 H1052 107.3 no
H1051 C105 H1052 109.5 no
N103 C106 C107 117.63(18) yes
N103 C106 H1061 107.4 no
C107 C106 H1061 107.4 no
N103 C106 H1062 107.4 no
C107 C106 H1062 107.4 no
H1061 C106 H1062 109.5 no
C106 C107 C105 113.02(19) yes
C106 C107 C108 105.81(18) yes
C105 C107 C108 106.43(18) yes
C106 C107 C109 108.92(18) yes
C105 C107 C109 110.36(18) yes
C108 C107 C109 112.3(2) yes
C107 C108 H1081 109.7 no
C107 C108 H1082 109.4 no
H1081 C108 H1082 109.5 no
C107 C108 H1083 109.3 no
H1081 C108 H1083 109.5 no
H1082 C108 H1083 109.5 no
C107 C109 N104 114.3(2) yes
C107 C109 C110 125.4(2) yes
N104 C109 C110 120.3(2) yes
C109 C110 C111 119.8(3) yes
C109 C110 H1101 119.9 no
C111 C110 H1101 120.3 no
C110 C111 C112 119.6(3) yes
C110 C111 H1111 120.2 no
C112 C111 H1111 120.1 no
C111 C112 C113 118.2(3) yes
C111 C112 H1121 120.9 no
C113 C112 H1121 120.9 no
C112 C113 N104 122.5(2) yes
C112 C113 H1131 119.0 no
N104 C113 H1131 118.5 no
Si101 C114 H1141 109.5 no
Si101 C114 H1142 109.4 no
H1141 C114 H1142 109.5 no
Si101 C114 H1143 109.5 no
H1141 C114 H1143 109.5 no
H1142 C114 H1143 109.5 no
Si101 C115 H1151 109.8 no
Si101 C115 H1152 109.4 no
H1151 C115 H1152 109.5 no
Si101 C115 H1153 109.2 no
H1151 C115 H1153 109.5 no
H1152 C115 H1153 109.5 no
Si101 C116 H1161 109.3 no
Si101 C116 H1162 109.5 no
H1161 C116 H1162 109.5 no
Si101 C116 H1163 109.6 no
H1161 C116 H1163 109.5 no
H1162 C116 H1163 109.5 no
Si102 C117 H1171 109.6 no
Si102 C117 H1172 109.2 no
H1171 C117 H1172 109.5 no
Si102 C117 H1173 109.6 no
H1171 C117 H1173 109.5 no
H1172 C117 H1173 109.5 no
Si102 C118 H1181 109.8 no
Si102 C118 H1182 109.4 no
H1181 C118 H1182 109.5 no
Si102 C118 H1183 109.2 no
H1181 C118 H1183 109.5 no
H1182 C118 H1183 109.5 no
Si102 C119 H1191 109.7 no
Si102 C119 H1192 109.3 no
H1191 C119 H1192 109.5 no
Si102 C119 H1193 109.4 no
H1191 C119 H1193 109.5 no
H1192 C119 H1193 109.5 no
N105 C120 C121 122.9(3) yes
N105 C120 H1201 118.1 no
C121 C120 H1201 119.0 no
C120 C121 C122 119.3(3) yes
C120 C121 H1211 120.5 no
C122 C121 H1211 120.1 no
C121 C122 C123 118.7(3) yes
C121 C122 H1221 120.8 no
C123 C122 H1221 120.5 no
C122 C123 C124 118.8(3) yes
C122 C123 H1231 120.5 no
C124 C123 H1231 120.7 no
C123 C124 N105 123.0(3) yes
C123 C124 H1241 118.8 no
N105 C124 H1241 118.2 no

loop_
_geom_bond_atom_site_label_1
_geom_bond_atom_site_label_2
_geom_bond_distance
_geom_bond_publ_flag
Ti1 N1 1.734(2) yes
Ti1 N2 1.966(2) yes
Ti1 N3 1.9969(19) yes
Ti1 N4 2.200(2) yes
Ti1 N5 2.259(2) yes
Ti101 N101 1.7275(19) yes
Ti101 N102 1.9641(18) yes
Ti101 N103 2.0046(19) yes
Ti101 N104 2.195(2) yes
Ti101 N105 2.253(2) yes
N1 O1 1.391(3) yes
N2 Si1 1.711(2) yes
N2 C5 1.464(3) yes
N3 Si2 1.705(2) yes
N3 C6 1.469(3) yes
N4 C9 1.355(3) yes
N4 C13 1.337(3) yes
N5 C20 1.300(4) yes
N5 C24 1.312(4) yes
N101 O101 1.380(3) yes
N102 Si101 1.7099(19) yes
N102 C105 1.460(3) yes
N103 Si102 1.7075(19) yes
N103 C106 1.467(3) yes
N104 C109 1.355(3) yes
N104 C113 1.337(3) yes
N105 C120 1.337(3) yes
N105 C124 1.341(3) yes
O1 C1 1.457(3) yes
O101 C101 1.449(3) yes
Si1 C14 1.845(3) yes
Si1 C15 1.845(4) yes
Si1 C16 1.856(3) yes
Si2 C17 1.866(3) yes
Si2 C18 1.849(3) yes
Si2 C19 1.871(3) yes
Si101 C114 1.871(3) yes
Si101 C115 1.852(3) yes
Si101 C116 1.873(3) yes
Si102 C117 1.862(3) yes
Si102 C118 1.863(3) yes
Si102 C119 1.866(3) yes
C1 C2 1.501(4) yes
C1 C3 1.513(4) yes
C1 C4 1.521(4) yes
C2 H21 0.950 no
C2 H22 0.950 no
C2 H23 0.950 no
C3 H31 0.950 no
C3 H32 0.950 no
C3 H33 0.950 no
C4 H41 0.950 no
C4 H42 0.950 no
C4 H43 0.950 no
C5 C7 1.557(3) yes
C5 H51 0.950 no
C5 H52 0.950 no
C6 C7 1.569(3) yes
C6 H61 0.950 no
C6 H62 0.950 no
C7 C8 1.539(3) yes
C7 C9 1.503(4) yes
C8 H81 0.950 no
C8 H82 0.950 no
C8 H83 0.950 no
C9 C10 1.384(4) yes
C10 C11 1.372(4) yes
C10 H101 0.950 no
C11 C12 1.384(4) yes
C11 H111 0.950 no
C12 C13 1.377(4) yes
C12 H121 0.950 no
C13 H131 0.950 no
C14 H141 0.950 no
C14 H142 0.950 no
C14 H143 0.950 no
C15 H151 0.950 no
C15 H152 0.950 no
C15 H153 0.950 no
C16 H161 0.950 no
C16 H162 0.950 no
C16 H163 0.950 no
C17 H171 0.950 no
C17 H172 0.950 no
C17 H173 0.950 no
C18 H181 0.950 no
C18 H182 0.950 no
C18 H183 0.950 no
C19 H191 0.950 no
C19 H192 0.950 no
C19 H193 0.950 no
C20 C21 1.383(5) yes
C20 H201 0.950 no
C21 C22 1.351(5) yes
C21 H211 0.950 no
C22 C23 1.343(5) yes
C22 H221 0.950 no
C23 C24 1.377(5) yes
C23 H231 0.950 no
C24 H241 0.950 no
C101 C102 1.514(4) yes
C101 C103 1.506(4) yes
C101 C104 1.530(5) yes
C102 H1021 0.950 no
C102 H1022 0.950 no
C102 H1023 0.950 no
C103 H1031 0.950 no
C103 H1032 0.950 no
C103 H1033 0.950 no
C104 H1041 0.950 no
C104 H1042 0.950 no
C104 H1043 0.950 no
C105 C107 1.568(3) yes
C105 H1051 0.950 no
C105 H1052 0.950 no
C106 C107 1.565(3) yes
C106 H1061 0.950 no
C106 H1062 0.950 no
C107 C108 1.536(3) yes
C107 C109 1.507(3) yes
C108 H1081 0.950 no
C108 H1082 0.950 no
C108 H1083 0.950 no
C109 C110 1.387(3) yes
C110 C111 1.373(4) yes
C110 H1101 0.950 no
C111 C112 1.383(4) yes
C111 H1111 0.950 no
C112 C113 1.379(4) yes
C112 H1121 0.950 no
C113 H1131 0.950 no
C114 H1141 0.950 no
C114 H1142 0.950 no
C114 H1143 0.950 no
C115 H1151 0.950 no
C115 H1152 0.950 no
C115 H1153 0.950 no
C116 H1161 0.950 no
C116 H1162 0.950 no
C116 H1163 0.950 no
C117 H1171 0.950 no
C117 H1172 0.950 no
C117 H1173 0.950 no
C118 H1181 0.950 no
C118 H1182 0.950 no
C118 H1183 0.950 no
C119 H1191 0.950 no
C119 H1192 0.950 no
C119 H1193 0.950 no
C120 C121 1.378(4) yes
C120 H1201 0.950 no
C121 C122 1.365(4) yes
C121 H1211 0.950 no
C122 C123 1.377(5) yes
C122 H1221 0.950 no
C123 C124 1.378(4) yes
C123 H1231 0.950 no
C124 H1241 0.950 no
